data_4332290
loop_
_publ_author_name
'Ellis, Bobby D.'
'Macdonald, Charles L. B.'

_publ_section_title
;
 Phosphorus(I) Iodide:&#x00A0; A Versatile Metathesis Reagent for the
 Synthesis of Low Oxidation State Phosphorus Compounds
;
_journal_issue 17
_journal_name_full 'Inorganic Chemistry'
_journal_page_first 6864
_journal_page_last 6874
_journal_paper_doi 10.1021/ic060186o
_journal_volume 45
_journal_year 2006
_chemical_formula_moiety 'C26 H24 P3 1+, C24 H20 B 1-'
_chemical_formula_sum 'C50 H44 B P3'
_chemical_formula_weight 748.57
_chemical_melting_point 174.5(5)
_chemical_name_systematic
;
?
;
_space_group_IT_number 14
_symmetry_cell_setting monoclinic
_symmetry_space_group_name_Hall '-P 2yn'
_symmetry_space_group_name_H-M 'P 1 21/n 1'
_atom_sites_solution_hydrogens geom
_atom_sites_solution_primary direct
_atom_sites_solution_secondary difmap
_audit_creation_method SHELXL-97
_cell_angle_alpha 90.00
_cell_angle_beta 100.8930(10)
_cell_angle_gamma 90.00
_cell_formula_units_Z 4
_cell_length_a 12.0031(8)
_cell_length_b 17.5742(12)
_cell_length_c 19.6302(13)
_cell_measurement_reflns_used 9453
_cell_measurement_temperature 173(2)
_cell_measurement_theta_max 27.52
_cell_measurement_theta_min 2.32
_cell_volume 4066.3(5)
_computing_cell_refinement 'Bruker SMART'
_computing_data_collection 'Bruker SMART'
_computing_data_reduction 'Bruker SAINT'
_computing_molecular_graphics 'Bruker SHELXTL'
_computing_publication_material 'WinGX publication routines (Farrugia, 1999)'
_computing_structure_refinement 'SHELXL-97 (Sheldrick, 1997)'
_computing_structure_solution 'Bruker SHELXTL'
_diffrn_ambient_temperature 173(2)
_diffrn_measured_fraction_theta_full 0.999
_diffrn_measured_fraction_theta_max 0.999
_diffrn_measurement_device_type 'CCD area detector'
_diffrn_measurement_method 'phi and omega scans'
_diffrn_radiation_monochromator graphite
_diffrn_radiation_source 'fine-focus sealed tube'
_diffrn_radiation_type MoK\a
_diffrn_radiation_wavelength 0.71073
_diffrn_reflns_av_R_equivalents 0.0350
_diffrn_reflns_av_sigmaI/netI 0.0255
_diffrn_reflns_limit_h_max 15
_diffrn_reflns_limit_h_min -15
_diffrn_reflns_limit_k_max 22
_diffrn_reflns_limit_k_min -22
_diffrn_reflns_limit_l_max 25
_diffrn_reflns_limit_l_min -25
_diffrn_reflns_number 39288
_diffrn_reflns_theta_full 27.50
_diffrn_reflns_theta_max 27.50
_diffrn_reflns_theta_min 1.57
_exptl_absorpt_coefficient_mu 0.181
_exptl_absorpt_correction_T_max 0.930
_exptl_absorpt_correction_T_min 0.831
_exptl_absorpt_correction_type none
_exptl_crystal_colour colourless
_exptl_crystal_density_diffrn 1.223
_exptl_crystal_density_method 'not measured'
_exptl_crystal_description prism
_exptl_crystal_F_000 1576
_exptl_crystal_size_max 0.50
_exptl_crystal_size_mid 0.50
_exptl_crystal_size_min 0.40
_refine_diff_density_max 0.402
_refine_diff_density_min -0.260
_refine_diff_density_rms 0.045
_refine_ls_extinction_method none
_refine_ls_goodness_of_fit_ref 1.011
_refine_ls_hydrogen_treatment constr
_refine_ls_matrix_type full
_refine_ls_number_parameters 529
_refine_ls_number_reflns 9355
_refine_ls_number_restraints 0
_refine_ls_restrained_S_all 1.011
_refine_ls_R_factor_all 0.0578
_refine_ls_R_factor_gt 0.0435
_refine_ls_shift/su_max 0.001
_refine_ls_shift/su_mean 0.000
_refine_ls_structure_factor_coef Fsqd
_refine_ls_weighting_details 'calc w=1/[\s^2^(Fo^2^)+(0.0690P)^2^+1.0206P] where P=(Fo^2^+2Fc^2^)/3'
_refine_ls_weighting_scheme calc
_refine_ls_wR_factor_gt 0.1121
_refine_ls_wR_factor_ref 0.1238
_reflns_number_gt 7383
_reflns_number_total 9355
_reflns_threshold_expression >2sigma(I)
_cod_data_source_file ic060186osup1.cif
_cod_data_source_block p21n
_cod_depositor_comments
;
The following automatic conversions were performed:

'_chemical_melting_point' value '174-175' was changed to '174.5(5)' -
the average value was taken and precision was estimated.

Automatic conversion script
Id: cif_fix_values 1891 2012-01-12 08:04:46Z andrius 
;
_cod_original_sg_symbol_H-M 'P 21/n'
_cod_database_code 4332290

loop_
_symmetry_equiv_pos_as_xyz
'x, y, z'
'-x+1/2, y+1/2, -z+1/2'
'-x, -y, -z'
'x-1/2, -y-1/2, z-1/2'

loop_
_atom_site_label
_atom_site_type_symbol
_atom_site_fract_x
_atom_site_fract_y
_atom_site_fract_z
_atom_site_U_iso_or_equiv
_atom_site_adp_type
_atom_site_occupancy
_atom_site_symmetry_multiplicity
_atom_site_calc_flag
_atom_site_refinement_flags
C4 C -0.01712(14) 0.15616(10) 0.25022(9) 0.0436(4) Uani 1 1 d .
H4A H 0.0070(4) 0.1092(7) 0.2336(2) 0.052 Uiso 1 1 calc R
H4B H -0.0696(8) 0.1450(2) 0.2797(4) 0.052 Uiso 1 1 calc R
C5 C -0.07618(15) 0.20337(10) 0.18899(9) 0.0458(4) Uani 1 1 d .
H5A H -0.1332(9) 0.2356(5) 0.2029(2) 0.055 Uiso 1 1 calc R
H5B H -0.1128(6) 0.1705(5) 0.1520(5) 0.055 Uiso 1 1 calc R
C11 C -0.03527(16) 0.33438(10) 0.10173(9) 0.0483(4) Uani 1 1 d .
C12 C -0.10902(19) 0.38479(13) 0.12431(12) 0.0634(5) Uani 1 1 d .
H12 H -0.1255(5) 0.37992(18) 0.1698(12) 0.076 Uiso 1 1 calc R
C13 C -0.1590(2) 0.44249(14) 0.08065(14) 0.0764(7) Uani 1 1 d .
H13 H -0.2095(15) 0.4766(10) 0.0959(5) 0.092 Uiso 1 1 calc R
C14 C -0.1350(2) 0.44984(14) 0.01565(14) 0.0739(7) Uani 1 1 d .
H14 H -0.1695(10) 0.4908(12) -0.0145(9) 0.089 Uiso 1 1 calc R
C15 C -0.0634(2) 0.40033(14) -0.00701(12) 0.0727(7) Uani 1 1 d .
H15 H -0.0489(5) 0.4053(2) -0.0499(13) 0.087 Uiso 1 1 calc R
C16 C -0.0121(2) 0.34179(12) 0.03551(10) 0.0616(5) Uani 1 1 d .
H16 H 0.0398(13) 0.3063(9) 0.0188(4) 0.074 Uiso 1 1 calc R
C21 C 0.10867(16) 0.20022(9) 0.11149(8) 0.0438(4) Uani 1 1 d .
C22 C 0.05239(19) 0.14909(10) 0.06264(9) 0.0516(4) Uani 1 1 d .
H22 H -0.0334(19) 0.14495(14) 0.0544(2) 0.062 Uiso 1 1 calc R
C23 C 0.1138(2) 0.10398(11) 0.02536(10) 0.0601(5) Uani 1 1 d .
H23 H 0.0746(10) 0.0684(9) -0.0087(9) 0.072 Uiso 1 1 calc R
C24 C 0.2290(2) 0.10932(13) 0.03620(11) 0.0662(6) Uani 1 1 d .
H24 H 0.2671(12) 0.0812(9) 0.0116(8) 0.079 Uiso 1 1 calc R
C25 C 0.2862(2) 0.15814(15) 0.08523(12) 0.0721(6) Uani 1 1 d .
H25 H 0.367(2) 0.16046(16) 0.0934(3) 0.087 Uiso 1 1 calc R
C26 C 0.22578(18) 0.20404(12) 0.12277(11) 0.0596(5) Uani 1 1 d .
H26 H 0.2643(10) 0.2377(9) 0.1558(9) 0.072 Uiso 1 1 calc R
C31 C 0.22406(13) 0.14053(9) 0.30630(8) 0.0398(3) Uani 1 1 d .
C32 C 0.32805(15) 0.16760(12) 0.29578(10) 0.0512(4) Uani 1 1 d .
H32 H 0.3383(3) 0.2208(13) 0.2883(2) 0.061 Uiso 1 1 calc R
C33 C 0.41700(17) 0.11721(15) 0.29616(12) 0.0667(6) Uani 1 1 d .
H33 H 0.488(2) 0.1354(5) 0.2897(2) 0.080 Uiso 1 1 calc R
C34 C 0.40207(18) 0.04110(15) 0.30596(12) 0.0682(6) Uani 1 1 d .
H34 H 0.4623(17) 0.0070(10) 0.30486(12) 0.082 Uiso 1 1 calc R
C35 C 0.29981(17) 0.01402(12) 0.31741(12) 0.0617(5) Uani 1 1 d .
H35 H 0.2909(3) -0.0368(14) 0.3248(2) 0.074 Uiso 1 1 calc R
C36 C 0.21053(16) 0.06340(10) 0.31783(10) 0.0493(4) Uani 1 1 d .
H36 H 0.1405(16) 0.0448(4) 0.3259(2) 0.059 Uiso 1 1 calc R
C41 C 0.08270(13) 0.22361(9) 0.38727(8) 0.0375(3) Uani 1 1 d .
C42 C 0.13653(18) 0.18223(12) 0.44342(10) 0.0552(5) Uani 1 1 d .
H42 H 0.1864(13) 0.1440(10) 0.43741(18) 0.066 Uiso 1 1 calc R
C43 C 0.1157(2) 0.19814(14) 0.50907(11) 0.0719(7) Uani 1 1 d .
H43 H 0.1500(11) 0.1711(9) 0.5453(11) 0.086 Uiso 1 1 calc R
C44 C 0.0427(2) 0.25507(14) 0.51833(11) 0.0697(6) Uani 1 1 d .
H44 H 0.0288(4) 0.2664(3) 0.5651(13) 0.084 Uiso 1 1 calc R
C45 C -0.0111(2) 0.29647(14) 0.46267(11) 0.0729(7) Uani 1 1 d .
H45 H -0.0592(15) 0.3331(11) 0.4687(2) 0.087 Uiso 1 1 calc R
C46 C 0.00944(18) 0.28133(12) 0.39712(10) 0.0576(5) Uani 1 1 d .
H46 H -0.0265(10) 0.3103(8) 0.3592(10) 0.069 Uiso 1 1 calc R
C51 C 0.53730(15) 0.40746(9) 0.21709(8) 0.0415(4) Uani 1 1 d .
C52 C 0.44093(18) 0.37327(12) 0.17745(10) 0.0566(5) Uani 1 1 d .
H52 H 0.4022(9) 0.3333(10) 0.1989(5) 0.068 Uiso 1 1 calc R
C53 C 0.3980(2) 0.39329(14) 0.10957(10) 0.0670(6) Uani 1 1 d .
H53 H 0.3334(18) 0.3673(7) 0.0842(7) 0.080 Uiso 1 1 calc R
C54 C 0.44822(19) 0.45072(14) 0.07834(10) 0.0664(6) Uani 1 1 d .
H54 H 0.4181(8) 0.4653(4) 0.0308(13) 0.080 Uiso 1 1 calc R
C55 C 0.54168(18) 0.48707(13) 0.11552(10) 0.0579(5) Uani 1 1 d .
H55 H 0.5763(9) 0.5275(10) 0.0949(5) 0.070 Uiso 1 1 calc R
C56 C 0.58558(16) 0.46472(10) 0.18327(9) 0.0461(4) Uani 1 1 d .
H56 H 0.6486(15) 0.4886(6) 0.2065(6) 0.055 Uiso 1 1 calc R
C61 C 0.68664(14) 0.43805(9) 0.33451(8) 0.0401(3) Uani 1 1 d .
C62 C 0.79690(16) 0.42887(11) 0.32268(11) 0.0546(5) Uani 1 1 d .
H62 H 0.8106(4) 0.3896(10) 0.2923(8) 0.065 Uiso 1 1 calc R
C63 C 0.88712(19) 0.47380(12) 0.35285(14) 0.0697(6) Uani 1 1 d .
H63 H 0.961(2) 0.4654(3) 0.3428(3) 0.084 Uiso 1 1 calc R
C64 C 0.8694(2) 0.53111(12) 0.39780(12) 0.0698(7) Uani 1 1 d .
H64 H 0.9269(18) 0.5595(9) 0.4185(6) 0.084 Uiso 1 1 calc R
C65 C 0.7625(2) 0.54381(11) 0.41008(10) 0.0598(5) Uani 1 1 d .
H65 H 0.7498(4) 0.5834(10) 0.4399(8) 0.072 Uiso 1 1 calc R
C66 C 0.67278(18) 0.49837(9) 0.37871(8) 0.0465(4) Uani 1 1 d .
H66 H 0.6002(17) 0.5085(3) 0.3875(2) 0.056 Uiso 1 1 calc R
C71 C 0.63703(15) 0.29434(9) 0.30070(10) 0.0475(4) Uani 1 1 d .
C72 C 0.63572(19) 0.24748(11) 0.24397(14) 0.0634(6) Uani 1 1 d .
H72 H 0.6051(9) 0.2656(5) 0.1993(12) 0.076 Uiso 1 1 calc R
C73 C 0.6802(2) 0.17191(14) 0.25213(19) 0.0853(10) Uani 1 1 d .
H73 H 0.6794(2) 0.1446(10) 0.2175(13) 0.102 Uiso 1 1 calc R
C74 C 0.7238(2) 0.14459(14) 0.3166(2) 0.0867(9) Uani 1 1 d .
H74 H 0.7540(9) 0.0873(17) 0.3227(3) 0.104 Uiso 1 1 calc R
C75 C 0.7291(2) 0.18959(13) 0.37274(19) 0.0839(8) Uani 1 1 d .
H75 H 0.7696(10) 0.1661(6) 0.4293(14) 0.101 Uiso 1 1 calc R
C76 C 0.68751(19) 0.26301(11) 0.36455(14) 0.0648(6) Uani 1 1 d .
H76 H 0.6933(3) 0.2929(9) 0.4032(11) 0.078 Uiso 1 1 calc R
C81 C 0.47498(14) 0.38397(9) 0.33717(8) 0.0377(3) Uani 1 1 d .
C82 C 0.44411(16) 0.32720(11) 0.37952(9) 0.0484(4) Uani 1 1 d .
H82 H 0.4880(11) 0.2840(10) 0.3874(2) 0.058 Uiso 1 1 calc R
C83 C 0.34921(19) 0.33356(15) 0.41041(10) 0.0650(6) Uani 1 1 d .
H83 H 0.3317(5) 0.2945(11) 0.4381(8) 0.078 Uiso 1 1 calc R
C84 C 0.28160(19) 0.39665(16) 0.40038(11) 0.0695(7) Uani 1 1 d .
H84 H 0.2164(18) 0.4009(2) 0.4222(6) 0.083 Uiso 1 1 calc R
C85 C 0.30825(19) 0.45370(14) 0.35872(12) 0.0649(6) Uani 1 1 d .
H85 H 0.2593(12) 0.5005(12) 0.3504(2) 0.078 Uiso 1 1 calc R
C86 C 0.40230(17) 0.44700(11) 0.32810(10) 0.0505(4) Uani 1 1 d .
H86 H 0.4183(4) 0.4865(9) 0.2999(7) 0.061 Uiso 1 1 calc R
B1 B 0.58408(16) 0.38093(10) 0.29730(9) 0.0380(4) Uani 1 1 d .
P1 P 0.03126(4) 0.26101(2) 0.15972(2) 0.04133(12) Uani 1 1 d .
P2 P 0.12666(4) 0.31102(2) 0.25037(2) 0.04237(12) Uani 1 1 d .
P3 P 0.10663(3) 0.20593(2) 0.30068(2) 0.03496(10) Uani 1 1 d .

loop_
_atom_site_aniso_label
_atom_site_aniso_U_11
_atom_site_aniso_U_22
_atom_site_aniso_U_33
_atom_site_aniso_U_23
_atom_site_aniso_U_13
_atom_site_aniso_U_12
C4 0.0420(9) 0.0386(8) 0.0500(9) 0.0011(7) 0.0080(7) -0.0110(7)
C5 0.0438(9) 0.0488(9) 0.0438(9) -0.0019(7) 0.0059(7) -0.0131(7)
C11 0.0567(10) 0.0445(9) 0.0409(9) -0.0008(7) 0.0017(8) -0.0126(8)
C12 0.0701(13) 0.0610(12) 0.0568(12) -0.0017(9) 0.0059(10) -0.0006(10)
C13 0.0730(15) 0.0659(14) 0.0829(17) 0.0005(12) -0.0040(12) 0.0087(12)
C14 0.0789(16) 0.0560(13) 0.0751(15) 0.0119(11) -0.0153(13) -0.0093(11)
C15 0.0936(17) 0.0684(14) 0.0514(12) 0.0168(10) 0.0013(11) -0.0153(13)
C16 0.0813(14) 0.0559(11) 0.0469(10) 0.0058(9) 0.0106(10) -0.0103(10)
C21 0.0592(10) 0.0405(8) 0.0326(8) -0.0017(6) 0.0112(7) -0.0118(7)
C22 0.0673(12) 0.0443(9) 0.0403(9) -0.0053(7) 0.0024(8) -0.0065(8)
C23 0.0915(16) 0.0454(10) 0.0419(10) -0.0057(8) 0.0084(10) -0.0039(10)
C24 0.0978(18) 0.0588(12) 0.0496(11) -0.0075(9) 0.0336(11) -0.0024(12)
C25 0.0701(14) 0.0875(16) 0.0674(14) -0.0143(12) 0.0348(11) -0.0168(12)
C26 0.0650(12) 0.0674(13) 0.0525(11) -0.0174(9) 0.0263(9) -0.0246(10)
C31 0.0365(8) 0.0437(8) 0.0409(8) -0.0108(7) 0.0111(6) -0.0025(7)
C32 0.0403(9) 0.0597(11) 0.0550(11) -0.0080(8) 0.0129(8) -0.0094(8)
C33 0.0359(9) 0.0962(18) 0.0699(14) -0.0101(12) 0.0150(9) -0.0004(10)
C34 0.0431(10) 0.0857(16) 0.0743(14) -0.0246(12) 0.0073(9) 0.0178(11)
C35 0.0535(11) 0.0487(11) 0.0798(14) -0.0176(10) 0.0042(10) 0.0079(9)
C36 0.0408(9) 0.0418(9) 0.0657(11) -0.0106(8) 0.0112(8) -0.0006(7)
C41 0.0379(8) 0.0396(8) 0.0369(8) 0.0004(6) 0.0122(6) 0.0004(6)
C42 0.0650(12) 0.0571(11) 0.0461(10) 0.0091(8) 0.0174(9) 0.0226(10)
C43 0.0964(17) 0.0808(15) 0.0414(10) 0.0179(10) 0.0209(11) 0.0315(13)
C44 0.0918(17) 0.0820(15) 0.0422(10) 0.0058(10) 0.0303(11) 0.0246(13)
C45 0.0882(16) 0.0832(16) 0.0542(12) 0.0028(11) 0.0311(11) 0.0399(13)
C46 0.0651(12) 0.0663(12) 0.0438(10) 0.0069(9) 0.0163(9) 0.0281(10)
C51 0.0482(9) 0.0402(8) 0.0363(8) -0.0033(6) 0.0086(7) -0.0055(7)
C52 0.0642(12) 0.0627(12) 0.0419(9) -0.0032(8) 0.0069(8) -0.0217(10)
C53 0.0662(13) 0.0894(16) 0.0413(10) -0.0074(10) -0.0006(9) -0.0214(12)
C54 0.0697(14) 0.0946(17) 0.0337(9) 0.0042(10) 0.0066(9) -0.0023(12)
C55 0.0610(12) 0.0702(13) 0.0447(10) 0.0126(9) 0.0153(9) -0.0044(10)
C56 0.0487(9) 0.0482(9) 0.0416(9) 0.0024(7) 0.0090(7) -0.0061(8)
C61 0.0508(9) 0.0297(7) 0.0368(8) 0.0048(6) 0.0011(7) -0.0012(6)
C62 0.0496(10) 0.0430(9) 0.0671(12) -0.0010(9) 0.0007(9) -0.0008(8)
C63 0.0501(11) 0.0555(12) 0.0959(17) 0.0078(12) -0.0054(11) -0.0056(9)
C64 0.0720(15) 0.0482(11) 0.0747(14) 0.0082(10) -0.0233(12) -0.0187(10)
C65 0.0887(16) 0.0382(9) 0.0452(10) 0.0005(8) -0.0057(10) -0.0119(10)
C66 0.0660(11) 0.0346(8) 0.0368(8) 0.0033(6) 0.0041(8) -0.0051(8)
C71 0.0467(9) 0.0318(8) 0.0669(12) -0.0064(7) 0.0183(8) -0.0043(7)
C72 0.0656(13) 0.0465(10) 0.0893(15) -0.0214(10) 0.0428(12) -0.0136(9)
C73 0.0743(16) 0.0534(13) 0.149(3) -0.0431(16) 0.0739(19) -0.0231(12)
C74 0.0565(13) 0.0456(12) 0.169(3) 0.0072(16) 0.0501(17) 0.0070(10)
C75 0.0615(14) 0.0453(12) 0.143(3) 0.0167(14) 0.0145(15) 0.0132(10)
C76 0.0614(12) 0.0398(10) 0.0887(16) 0.0073(10) 0.0029(11) 0.0081(9)
C81 0.0464(9) 0.0335(7) 0.0319(7) -0.0045(6) 0.0039(6) -0.0041(6)
C82 0.0543(10) 0.0480(10) 0.0406(9) 0.0037(7) 0.0033(7) -0.0103(8)
C83 0.0636(13) 0.0907(16) 0.0405(10) 0.0004(10) 0.0091(9) -0.0301(12)
C84 0.0527(12) 0.112(2) 0.0459(11) -0.0294(12) 0.0132(9) -0.0136(13)
C85 0.0579(12) 0.0739(14) 0.0620(12) -0.0252(11) 0.0089(10) 0.0105(11)
C86 0.0600(11) 0.0419(9) 0.0493(10) -0.0035(8) 0.0099(8) 0.0036(8)
B1 0.0476(10) 0.0288(8) 0.0375(9) -0.0013(6) 0.0081(7) -0.0017(7)
P1 0.0511(3) 0.0401(2) 0.0329(2) -0.00347(16) 0.00794(17) -0.01295(18)
P2 0.0567(3) 0.0366(2) 0.0339(2) -0.00452(16) 0.00881(18) -0.01432(18)
P3 0.0370(2) 0.0339(2) 0.0356(2) -0.00285(15) 0.01099(16) -0.00415(15)

loop_
_atom_type_symbol
_atom_type_description
_atom_type_scat_dispersion_real
_atom_type_scat_dispersion_imag
_atom_type_scat_source
C C 0.0033 0.0016 'International Tables Vol C Tables 4.2.6.8 and 6.1.1.4'
H H 0.0000 0.0000 'International Tables Vol C Tables 4.2.6.8 and 6.1.1.4'
B B 0.0013 0.0007 'International Tables Vol C Tables 4.2.6.8 and 6.1.1.4'
P P 0.1023 0.0942 'International Tables Vol C Tables 4.2.6.8 and 6.1.1.4'

loop_
_geom_angle_atom_site_label_1
_geom_angle_atom_site_label_2
_geom_angle_atom_site_label_3
_geom_angle
C5 C4 P3 111.95(11)
C5 C4 H4A 109.2
P3 C4 H4A 109.2
C5 C4 H4B 109.2
P3 C4 H4B 109.2
H4A C4 H4B 107.9
C4 C5 P1 107.54(12)
C4 C5 H5A 110.2
P1 C5 H5A 110.2
C4 C5 H5B 110.2
P1 C5 H5B 110.2
H5A C5 H5B 108.5
C12 C11 C16 119.64(19)
C12 C11 P1 119.30(15)
C16 C11 P1 121.05(16)
C11 C12 C13 119.9(2)
C11 C12 H12 120.1
C13 C12 H12 120.1
C14 C13 C12 120.2(3)
C14 C13 H13 119.9
C12 C13 H13 119.9
C15 C14 C13 120.3(2)
C15 C14 H14 119.9
C13 C14 H14 119.9
C14 C15 C16 120.9(2)
C14 C15 H15 119.6
C16 C15 H15 119.6
C11 C16 C15 119.1(2)
C11 C16 H16 120.4
C15 C16 H16 120.4
C26 C21 C22 119.20(18)
C26 C21 P1 119.85(13)
C22 C21 P1 120.95(15)
C23 C22 C21 119.8(2)
C23 C22 H22 120.1
C21 C22 H22 120.1
C24 C23 C22 120.3(2)
C24 C23 H23 119.8
C22 C23 H23 119.8
C23 C24 C25 120.7(2)
C23 C24 H24 119.6
C25 C24 H24 119.6
C24 C25 C26 119.6(2)
C24 C25 H25 120.2
C26 C25 H25 120.2
C21 C26 C25 120.32(19)
C21 C26 H26 119.8
C25 C26 H26 119.8
C32 C31 C36 119.67(17)
C32 C31 P3 119.11(14)
C36 C31 P3 121.15(13)
C33 C32 C31 119.6(2)
C33 C32 H32 120.2
C31 C32 H32 120.2
C34 C33 C32 120.3(2)
C34 C33 H33 119.9
C32 C33 H33 119.9
C33 C34 C35 120.4(2)
C33 C34 H34 119.8
C35 C34 H34 119.8
C34 C35 C36 120.1(2)
C34 C35 H35 119.9
C36 C35 H35 119.9
C35 C36 C31 119.86(18)
C35 C36 H36 120.1
C31 C36 H36 120.1
C42 C41 C46 119.45(16)
C42 C41 P3 121.99(13)
C46 C41 P3 118.56(13)
C41 C42 C43 119.89(18)
C41 C42 H42 120.1
C43 C42 H42 120.1
C44 C43 C42 120.3(2)
C44 C43 H43 119.9
C42 C43 H43 119.9
C43 C44 C45 120.10(19)
C43 C44 H44 119.9
C45 C44 H44 119.9
C44 C45 C46 120.06(19)
C44 C45 H45 120.0
C46 C45 H45 120.0
C41 C46 C45 120.19(18)
C41 C46 H46 119.9
C45 C46 H46 119.9
C56 C51 C52 114.82(16)
C56 C51 B1 124.56(15)
C52 C51 B1 120.61(15)
C53 C52 C51 123.02(19)
C53 C52 H52 118.5
C51 C52 H52 118.5
C54 C53 C52 120.1(2)
C54 C53 H53 119.9
C52 C53 H53 119.9
C55 C54 C53 119.07(19)
C55 C54 H54 120.5
C53 C54 H54 120.5
C54 C55 C56 120.00(19)
C54 C55 H55 120.0
C56 C55 H55 120.0
C51 C56 C55 122.94(18)
C51 C56 H56 118.5
C55 C56 H56 118.5
C62 C61 C66 114.73(16)
C62 C61 B1 120.54(15)
C66 C61 B1 124.73(16)
C63 C62 C61 123.7(2)
C63 C62 H62 118.2
C61 C62 H62 118.2
C62 C63 C64 119.2(2)
C62 C63 H63 120.4
C64 C63 H63 120.4
C65 C64 C63 119.6(2)
C65 C64 H64 120.2
C63 C64 H64 120.2
C64 C65 C66 120.2(2)
C64 C65 H65 119.9
C66 C65 H65 119.9
C65 C66 C61 122.5(2)
C65 C66 H66 118.7
C61 C66 H66 118.7
C72 C71 C76 115.13(19)
C72 C71 B1 124.93(19)
C76 C71 B1 119.94(17)
C71 C72 C73 121.1(3)
C71 C72 H72 119.5
C73 C72 H72 119.5
C74 C73 C72 120.1(2)
C74 C73 H73 119.9
C72 C73 H73 119.9
C75 C74 C73 120.2(2)
C75 C74 H74 119.9
C73 C74 H74 119.9
C74 C75 C76 119.5(3)
C74 C75 H75 120.2
C76 C75 H75 120.2
C75 C76 C71 123.9(3)
C75 C76 H76 118.0
C71 C76 H76 118.0
C82 C81 C86 114.39(16)
C82 C81 B1 125.80(15)
C86 C81 B1 119.79(14)
C83 C82 C81 122.3(2)
C83 C82 H82 118.9
C81 C82 H82 118.9
C84 C83 C82 121.0(2)
C84 C83 H83 119.5
C82 C83 H83 119.5
C83 C84 C85 118.7(2)
C83 C84 H84 120.6
C85 C84 H84 120.6
C84 C85 C86 120.0(2)
C84 C85 H85 120.0
C86 C85 H85 120.0
C85 C86 C81 123.6(2)
C85 C86 H86 118.2
C81 C86 H86 118.2
C51 B1 C71 111.23(14)
C51 B1 C61 110.15(13)
C71 B1 C61 107.15(14)
C51 B1 C81 106.78(13)
C71 B1 C81 110.25(13)
C61 B1 C81 111.33(13)
C21 P1 C11 107.67(8)
C21 P1 C5 107.68(8)
C11 P1 C5 110.01(9)
C21 P1 P2 115.98(6)
C11 P1 P2 109.79(6)
C5 P1 P2 105.62(6)
P1 P2 P3 86.52(2)
C41 P3 C31 108.28(7)
C41 P3 C4 109.43(8)
C31 P3 C4 105.74(8)
C41 P3 P2 109.86(5)
C31 P3 P2 115.16(6)
C4 P3 P2 108.21(6)

loop_
_geom_bond_atom_site_label_1
_geom_bond_atom_site_label_2
_geom_bond_distance
C4 C5 1.521(2)
C4 P3 1.8430(16)
C4 H4A 0.9525
C4 H4B 0.9525
C5 P1 1.8164(17)
C5 H5A 0.9672
C5 H5B 0.9672
C11 C12 1.383(3)
C11 C16 1.386(3)
C11 P1 1.8035(19)
C12 C13 1.389(3)
C12 H12 0.9550
C13 C14 1.366(4)
C13 H13 0.9405
C14 C15 1.356(4)
C14 H14 0.9736
C15 C16 1.393(3)
C15 H15 0.8949
C16 H16 0.9809
C21 C26 1.383(3)
C21 C22 1.392(2)
C21 P1 1.7982(18)
C22 C23 1.382(3)
C22 H22 1.0140
C23 C24 1.363(3)
C23 H23 0.9702
C24 C25 1.372(3)
C24 H24 0.8774
C25 C26 1.386(3)
C25 H25 0.9485
C26 H26 0.9328
C31 C32 1.387(2)
C31 C36 1.389(2)
C31 P3 1.8059(17)
C32 C33 1.386(3)
C32 H32 0.9582
C33 C34 1.368(3)
C33 H33 0.9405
C34 C35 1.374(3)
C34 H34 0.9428
C35 C36 1.380(3)
C35 H35 0.9144
C36 H36 0.9434
C41 C42 1.376(2)
C41 C46 1.380(2)
C41 P3 1.8034(16)
C42 C43 1.387(3)
C42 H42 0.9229
C43 C44 1.364(3)
C43 H43 0.8881
C44 C45 1.369(3)
C44 H44 0.9835
C45 C46 1.381(3)
C45 H45 0.8878
C46 H46 0.9367
C51 C56 1.391(2)
C51 C52 1.402(2)
C51 B1 1.636(2)
C52 C53 1.380(3)
C52 H52 0.9813
C53 C54 1.377(3)
C53 H53 0.9547
C54 C55 1.375(3)
C54 H54 0.9697
C55 C56 1.391(3)
C55 H55 0.9505
C56 H56 0.9085
C61 C62 1.396(3)
C61 C66 1.400(2)
C61 B1 1.648(2)
C62 C63 1.380(3)
C62 H62 0.9467
C63 C64 1.382(3)
C63 H63 0.9519
C64 C65 1.368(3)
C64 H64 0.8859
C65 C66 1.388(3)
C65 H65 0.9397
C66 H66 0.9361
C71 C72 1.383(3)
C71 C76 1.398(3)
C71 B1 1.646(2)
C72 C73 1.429(3)
C72 H72 0.9399
C73 C74 1.363(4)
C73 H73 0.8299
C74 C75 1.348(4)
C74 H74 1.0681
C75 C76 1.382(3)
C75 H75 1.1980
C76 H76 0.9146
C81 C82 1.393(2)
C81 C86 1.400(2)
C81 B1 1.649(2)
C82 C83 1.392(3)
C82 H82 0.9206
C83 C84 1.366(4)
C83 H83 0.9245
C84 C85 1.370(4)
C84 H84 0.9629
C85 C86 1.381(3)
C85 H85 1.0051
C86 H86 0.9291
P1 P2 2.1166(6)
P2 P3 2.1293(6)
